data_2204655
loop_
_publ_author_name
'Shang Shan'
'Zheng Fan'
'Wei-Xiao Hu'
'Duan-Jun Xu'

_publ_section_title
;
 Benzylideneacetone 2,4-dinitrophenylhydrazone
;
_journal_issue 12
_journal_name_full 'Acta Crystallographica Section E'
_journal_page_first o2473
_journal_page_last o2475
_journal_paper_doi 10.1107/S1600536804029873
_journal_volume 60
_journal_year 2004
_chemical_formula_iupac 'C16 H14 N4 O4'
_chemical_formula_moiety 'C16 H14 N4 O4'
_chemical_formula_sum 'C16 H14 N4 O4'
_chemical_formula_weight 326.31
_chemical_name_systematic
;
Benzylideneacetone 2,4-dinitrophenylhydrazone
;
_space_group_IT_number 14
_symmetry_cell_setting monoclinic
_symmetry_space_group_name_Hall '-P 2yn'
_symmetry_space_group_name_H-M 'P 1 21/n 1'
_atom_sites_solution_hydrogens geom
_atom_sites_solution_primary direct
_atom_sites_solution_secondary difmap
_audit_creation_method SHELXL-97
_cell_angle_alpha 90.00
_cell_angle_beta 102.4362(13)
_cell_angle_gamma 90.00
_cell_formula_units_Z 4
_cell_length_a 7.3916(3)
_cell_length_b 15.7043(7)
_cell_length_c 13.7350(5)
_cell_measurement_reflns_used 7517
_cell_measurement_temperature 295(2)
_cell_measurement_theta_max 24.0
_cell_measurement_theta_min 2.5
_cell_volume 1556.95(11)
_computing_cell_refinement PROCESS-AUTO
_computing_data_collection 'PROCESS-AUTO (Rigaku Corporation, 1998)'
_computing_data_reduction 'CrystalStructure (Rigaku/MSC & Rigaku Corporation, 2002)'
_computing_molecular_graphics 'Ortep-3 for Windows (Farrugia, 1997) and XP (Siemens, 1994)'
_computing_publication_material 'WinGX (Farrugia, 1999)'
_computing_structure_refinement 'SHELXL97 (Sheldrick, 1997)'
_computing_structure_solution 'SIR92 (Altomare et al., 1993)'
_diffrn_ambient_temperature 295(2)
_diffrn_detector_area_resol_mean 10.00
_diffrn_measured_fraction_theta_full 0.98
_diffrn_measured_fraction_theta_max 0.98
_diffrn_measurement_device_type 'Rigaku R-AXIS RAPID'
_diffrn_measurement_method \w
_diffrn_radiation_monochromator graphite
_diffrn_radiation_source 'fine-focus sealed tube'
_diffrn_radiation_type MoK\a
_diffrn_radiation_wavelength 0.71069
_diffrn_reflns_av_R_equivalents 0.043
_diffrn_reflns_av_sigmaI/netI 0.027
_diffrn_reflns_limit_h_max 8
_diffrn_reflns_limit_h_min -8
_diffrn_reflns_limit_k_max 18
_diffrn_reflns_limit_k_min -18
_diffrn_reflns_limit_l_max 16
_diffrn_reflns_limit_l_min -16
_diffrn_reflns_number 10933
_diffrn_reflns_theta_full 25.0
_diffrn_reflns_theta_max 25.0
_diffrn_reflns_theta_min 2.0
_diffrn_standards_decay_% 0
_diffrn_standards_interval_count 0
_diffrn_standards_interval_time 0
_diffrn_standards_number 0
_exptl_absorpt_coefficient_mu 0.103
_exptl_absorpt_correction_type none
_exptl_absorpt_process_details none
_exptl_crystal_colour red
_exptl_crystal_density_diffrn 1.392
_exptl_crystal_density_method 'not measured'
_exptl_crystal_description prism
_exptl_crystal_F_000 680
_exptl_crystal_size_max 0.27
_exptl_crystal_size_mid 0.15
_exptl_crystal_size_min 0.13
_refine_diff_density_max 0.14
_refine_diff_density_min -0.19
_refine_ls_extinction_method none
_refine_ls_goodness_of_fit_ref 1.020
_refine_ls_hydrogen_treatment constr
_refine_ls_matrix_type full
_refine_ls_number_parameters 218
_refine_ls_number_reflns 2696
_refine_ls_number_restraints 0
_refine_ls_restrained_S_all 1.020
_refine_ls_R_factor_all 0.064
_refine_ls_R_factor_gt 0.048
_refine_ls_shift/su_max 0.001
_refine_ls_shift/su_mean 0.000
_refine_ls_structure_factor_coef Fsqd
_refine_ls_weighting_details 'calc w=1/[\s^2^(Fo^2^)+(0.0606P)^2^+0.3839P] where P=(Fo^2^+2Fc^2^)/3'
_refine_ls_weighting_scheme calc
_refine_ls_wR_factor_gt 0.117
_refine_ls_wR_factor_ref 0.127
_reflns_number_gt 2072
_reflns_number_total 2696
_reflns_threshold_expression I>2\s(I)
_cod_data_source_file cv6406.cif
_cod_data_source_block I
_cod_depositor_comments
;
The following automatic conversions were performed:
'_symmetry_cell_setting' value 'Monoclinic' changed to 'monoclinic'
according to '/home/saulius/struct/CIF-dictionaries/cif_core.dic'
dictionary named 'cif_core.dic' version 2.4.1 from 2010-06-29.

Automatic conversion script
Id: cif_fix_enum 1527 2010-12-29 10:47:43Z saulius 

The following automatic conversions were performed:

'_symmetry_cell_setting' value 'Monoclinic' changed to 'monoclinic'
according to /home/saulius/struct/CIF-dictionaries/cif_core.dic
dictionary named 'cif_core.dic' version 2.4.1 from 2010-06-29.

Automatic conversion script
Id: cif_fix_values 1715 2011-07-08 13:25:40Z adriana 
;
_cod_original_sg_symbol_H-M 'P 21/n'
_cod_database_code 2204655
_cod_database_fobs_code 2204655

loop_
_symmetry_equiv_pos_as_xyz
'x, y, z'
'-x+1/2, y+1/2, -z+1/2'
'-x, -y, -z'
'x-1/2, -y-1/2, z-1/2'

loop_
_atom_site_label
_atom_site_fract_x
_atom_site_fract_y
_atom_site_fract_z
_atom_site_U_iso_or_equiv
_atom_site_adp_type
_atom_site_calc_flag
_atom_site_refinement_flags
_atom_site_occupancy
_atom_site_type_symbol
O1 0.8927(3) -0.03160(10) 0.64656(12) 0.0814(5) Uani d . 1 O
O2 0.8462(2) -0.07379(9) 0.49397(12) 0.0738(5) Uani d . 1 O
O3 0.3529(3) 0.20670(11) 0.26326(11) 0.0824(5) Uani d . 1 O
O4 0.4949(3) 0.09308(11) 0.23551(10) 0.0859(6) Uani d . 1 O
N1 0.4114(2) 0.27207(10) 0.44203(11) 0.0503(4) Uani d . 1 N
H1 0.3584 0.2803 0.3806 0.060 Uiso calc R 1 H
N2 0.3922(2) 0.33200(10) 0.51249(11) 0.0479(4) Uani d . 1 N
N3 0.4550(2) 0.14594(11) 0.29266(12) 0.0590(5) Uani d . 1 N
N4 0.8279(2) -0.02150(11) 0.55723(13) 0.0569(4) Uani d . 1 N
C1 0.5112(2) 0.20133(11) 0.46779(13) 0.0429(4) Uani d . 1 C
C2 0.5347(2) 0.13764(11) 0.39821(12) 0.0438(4) Uani d . 1 C
C3 0.6394(2) 0.06561(11) 0.42742(13) 0.0456(4) Uani d . 1 C
H3 0.6529 0.0245 0.3808 0.055 Uiso calc R 1 H
C4 0.7229(2) 0.05550(11) 0.52572(13) 0.0460(4) Uani d . 1 C
C5 0.7077(3) 0.11756(13) 0.59574(13) 0.0542(5) Uani d . 1 C
H5 0.7678 0.1104 0.6620 0.065 Uiso calc R 1 H
C6 0.6052(3) 0.18852(12) 0.56755(13) 0.0514(5) Uani d . 1 C
H6 0.5968 0.2297 0.6150 0.062 Uiso calc R 1 H
C7 0.3195(2) 0.40353(12) 0.47725(13) 0.0456(4) Uani d . 1 C
C8 0.2647(3) 0.42339(13) 0.36789(14) 0.0567(5) Uani d . 1 C
H8A 0.3660 0.4105 0.3368 0.085 Uiso calc R 1 H
H8B 0.2340 0.4827 0.3591 0.085 Uiso calc R 1 H
H8C 0.1591 0.3896 0.3379 0.085 Uiso calc R 1 H
C9 0.2960(3) 0.46611(12) 0.55142(14) 0.0481(4) Uani d . 1 C
H9 0.3331 0.4507 0.6181 0.058 Uiso calc R 1 H
C10 0.2256(2) 0.54362(12) 0.53139(14) 0.0480(5) Uani d . 1 C
H10 0.1875 0.5571 0.4642 0.058 Uiso calc R 1 H
C11 0.2003(2) 0.61030(11) 0.60129(14) 0.0465(4) Uani d . 1 C
C12 0.2618(3) 0.60357(13) 0.70443(15) 0.0562(5) Uani d . 1 C
H12 0.3207 0.5540 0.7317 0.067 Uiso calc R 1 H
C13 0.2362(3) 0.66937(15) 0.76623(17) 0.0673(6) Uani d . 1 C
H13 0.2794 0.6642 0.8348 0.081 Uiso calc R 1 H
C14 0.1472(3) 0.74283(14) 0.7274(2) 0.0718(7) Uani d . 1 C
H14 0.1294 0.7869 0.7696 0.086 Uiso calc R 1 H
C15 0.0850(3) 0.75077(13) 0.6267(2) 0.0673(6) Uani d . 1 C
H15 0.0244 0.8002 0.6003 0.081 Uiso calc R 1 H
C16 0.1121(3) 0.68547(12) 0.56412(17) 0.0563(5) Uani d . 1 C
H16 0.0705 0.6918 0.4956 0.068 Uiso calc R 1 H

loop_
_atom_site_aniso_label
_atom_site_aniso_U_11
_atom_site_aniso_U_22
_atom_site_aniso_U_33
_atom_site_aniso_U_12
_atom_site_aniso_U_13
_atom_site_aniso_U_23
O1 0.0995(13) 0.0718(11) 0.0632(10) 0.0184(9) -0.0044(9) 0.0132(8)
O2 0.0872(12) 0.0502(9) 0.0810(10) 0.0104(8) 0.0116(9) -0.0096(8)
O3 0.1068(13) 0.0809(11) 0.0473(8) 0.0264(10) -0.0104(8) 0.0005(8)
O4 0.1254(15) 0.0771(11) 0.0465(8) 0.0119(10) -0.0008(9) -0.0205(8)
N1 0.0559(10) 0.0507(9) 0.0415(8) 0.0035(7) 0.0045(7) -0.0018(7)
N2 0.0486(9) 0.0485(9) 0.0457(8) 0.0037(7) 0.0081(7) -0.0013(7)
N3 0.0721(12) 0.0570(10) 0.0425(9) -0.0041(9) 0.0003(8) -0.0059(8)
N4 0.0552(10) 0.0493(10) 0.0643(11) -0.0007(8) 0.0087(8) 0.0034(8)
C1 0.0407(9) 0.0452(10) 0.0433(9) -0.0031(8) 0.0103(8) 0.0009(8)
C2 0.0452(10) 0.0465(10) 0.0377(9) -0.0077(8) 0.0048(8) -0.0022(7)
C3 0.0460(10) 0.0441(10) 0.0472(10) -0.0082(8) 0.0108(8) -0.0062(8)
C4 0.0410(10) 0.0450(10) 0.0507(10) -0.0014(8) 0.0070(8) 0.0032(8)
C5 0.0597(12) 0.0611(12) 0.0396(9) 0.0065(10) 0.0057(9) 0.0008(9)
C6 0.0597(12) 0.0554(11) 0.0387(9) 0.0052(9) 0.0099(9) -0.0053(8)
C7 0.0387(9) 0.0502(11) 0.0482(10) -0.0016(8) 0.0100(8) 0.0044(8)
C8 0.0629(13) 0.0582(12) 0.0481(10) 0.0054(10) 0.0101(9) 0.0048(9)
C9 0.0477(10) 0.0508(11) 0.0461(9) 0.0017(8) 0.0110(8) 0.0054(8)
C10 0.0407(10) 0.0529(11) 0.0502(10) 0.0004(8) 0.0099(8) 0.0080(8)
C11 0.0388(9) 0.0455(10) 0.0570(11) -0.0002(8) 0.0142(8) 0.0072(8)
C12 0.0571(12) 0.0528(12) 0.0608(12) 0.0083(9) 0.0170(10) 0.0069(9)
C13 0.0719(15) 0.0708(15) 0.0625(13) 0.0001(11) 0.0217(11) -0.0044(11)
C14 0.0782(16) 0.0542(13) 0.0928(18) -0.0052(11) 0.0403(14) -0.0100(12)
C15 0.0651(14) 0.0416(12) 0.1030(19) 0.0053(10) 0.0354(13) 0.0136(12)
C16 0.0526(12) 0.0490(11) 0.0699(13) 0.0025(9) 0.0185(10) 0.0137(10)

loop_
_atom_type_symbol
_atom_type_description
_atom_type_scat_dispersion_real
_atom_type_scat_dispersion_imag
_atom_type_scat_source
C C 0.0033 0.0000 'International Tables Vol C Tables 4.2.6.8 and 6.1.1.4'
H H 0.0000 0.0000 'International Tables Vol C Tables 4.2.6.8 and 6.1.1.4'
N N 0.0061 0.0000 'International Tables Vol C Tables 4.2.6.8 and 6.1.1.4'
O O 0.0106 0.0000 'International Tables Vol C Tables 4.2.6.8 and 6.1.1.4'

loop_
_geom_angle_atom_site_label_1
_geom_angle_atom_site_label_2
_geom_angle_atom_site_label_3
_geom_angle
C1 N1 N2 121.02(15)
C1 N1 H1 119.5
N2 N1 H1 119.5
C7 N2 N1 115.31(15)
O4 N3 O3 122.17(17)
O4 N3 C2 118.66(17)
O3 N3 C2 119.15(16)
O2 N4 O1 122.95(18)
O2 N4 C4 118.75(17)
O1 N4 C4 118.30(17)
N1 C1 C6 120.21(16)
N1 C1 C2 123.17(16)
C6 C1 C2 116.58(16)
C3 C2 C1 121.58(16)
C3 C2 N3 116.51(16)
C1 C2 N3 121.88(16)
C4 C3 C2 119.19(17)
C4 C3 H3 120.4
C2 C3 H3 120.4
C3 C4 C5 120.99(17)
C3 C4 N4 119.32(17)
C5 C4 N4 119.69(17)
C6 C5 C4 120.11(17)
C6 C5 H5 119.9
C4 C5 H5 119.9
C5 C6 C1 121.50(17)
C5 C6 H6 119.3
C1 C6 H6 119.3
N2 C7 C9 115.34(16)
N2 C7 C8 123.74(17)
C9 C7 C8 120.91(16)
C7 C8 H8A 109.5
C7 C8 H8B 109.5
H8A C8 H8B 109.5
C7 C8 H8C 109.5
H8A C8 H8C 109.5
H8B C8 H8C 109.5
C10 C9 C7 125.11(17)
C10 C9 H9 117.4
C7 C9 H9 117.4
C9 C10 C11 128.37(18)
C9 C10 H10 115.8
C11 C10 H10 115.8
C16 C11 C12 117.47(18)
C16 C11 C10 118.92(17)
C12 C11 C10 123.61(17)
C13 C12 C11 120.76(19)
C13 C12 H12 119.6
C11 C12 H12 119.6
C12 C13 C14 120.5(2)
C12 C13 H13 119.7
C14 C13 H13 119.7
C15 C14 C13 119.8(2)
C15 C14 H14 120.1
C13 C14 H14 120.1
C14 C15 C16 120.0(2)
C14 C15 H15 120.0
C16 C15 H15 120.0
C15 C16 C11 121.4(2)
C15 C16 H16 119.3
C11 C16 H16 119.3

loop_
_geom_bond_atom_site_label_1
_geom_bond_atom_site_label_2
_geom_bond_distance
_geom_bond_publ_flag
O1 N4 1.228(2) ?
O2 N4 1.224(2) ?
O3 N3 1.230(2) ?
O4 N3 1.221(2) ?
N1 C1 1.338(2) y
N1 N2 1.379(2) y
N1 H1 0.8600 ?
N2 C7 1.293(2) y
N3 C2 1.448(2) ?
N4 C4 1.452(2) ?
C1 C2 1.420(2) y
C1 C6 1.411(3) y
C2 C3 1.380(3) y
C3 C4 1.368(3) y
C3 H3 0.9300 ?
C4 C5 1.391(3) y
C5 C6 1.356(3) y
C5 H5 0.9300 ?
C6 H6 0.9300 ?
C7 C9 1.453(3) ?
C7 C8 1.502(2) ?
C8 H8A 0.9600 ?
C8 H8B 0.9600 ?
C8 H8C 0.9600 ?
C9 C10 1.329(3) ?
C9 H9 0.9300 ?
C10 C11 1.460(3) ?
C10 H10 0.9300 ?
C11 C16 1.391(3) ?
C11 C12 1.395(3) ?
C12 C13 1.376(3) ?
C12 H12 0.9300 ?
C13 C14 1.377(3) ?
C13 H13 0.9300 ?
C14 C15 1.367(3) ?
C14 H14 0.9300 ?
C15 C16 1.380(3) ?
C15 H15 0.9300 ?
C16 H16 0.9300 ?

loop_
_geom_hbond_atom_site_label_D
_geom_hbond_atom_site_label_H
_geom_hbond_atom_site_label_A
_geom_hbond_site_symmetry_A
_geom_hbond_distance_DH
_geom_hbond_distance_HA
_geom_hbond_distance_DA
_geom_hbond_angle_DHA
_geom_hbond_publ_flag
N1 H1 O3 . 0.86 1.98 2.610(2) 130 y
C8 H8B O4 2_555 0.96 2.57 3.410(3) 146 y
C13 H13 O2 4_566 0.93 2.56 3.406(3) 151 y

loop_
_geom_torsion_atom_site_label_1
_geom_torsion_atom_site_label_2
_geom_torsion_atom_site_label_3
_geom_torsion_atom_site_label_4
_geom_torsion
C1 N1 N2 C7 168.95(16)
N2 N1 C1 C6 -2.6(3)
N2 N1 C1 C2 179.76(15)
N1 C1 C2 C3 179.72(16)
C6 C1 C2 C3 2.0(3)
N1 C1 C2 N3 1.7(3)
C6 C1 C2 N3 -176.08(16)
O4 N3 C2 C3 -5.2(3)
O3 N3 C2 C3 176.37(18)
O4 N3 C2 C1 173.00(18)
O3 N3 C2 C1 -5.5(3)
C1 C2 C3 C4 -0.2(3)
N3 C2 C3 C4 178.00(16)
C2 C3 C4 C5 -1.7(3)
C2 C3 C4 N4 177.94(15)
O2 N4 C4 C3 3.4(3)
O1 N4 C4 C3 -175.83(18)
O2 N4 C4 C5 -177.02(17)
O1 N4 C4 C5 3.8(3)
C3 C4 C5 C6 1.6(3)
N4 C4 C5 C6 -178.02(17)
C4 C5 C6 C1 0.4(3)
N1 C1 C6 C5 -179.88(17)
C2 C1 C6 C5 -2.1(3)
N1 N2 C7 C9 178.88(14)
N1 N2 C7 C8 -2.2(3)
N2 C7 C9 C10 179.51(17)
C8 C7 C9 C10 0.5(3)
C7 C9 C10 C11 -178.90(16)
C9 C10 C11 C16 -175.85(18)
C9 C10 C11 C12 4.9(3)
C16 C11 C12 C13 -0.3(3)
C10 C11 C12 C13 178.95(18)
C11 C12 C13 C14 0.8(3)
C12 C13 C14 C15 -0.5(3)
C13 C14 C15 C16 -0.2(3)
C14 C15 C16 C11 0.7(3)
C12 C11 C16 C15 -0.4(3)
C10 C11 C16 C15 -179.77(17)
